data_4327351
loop_
_publ_author_name
'Albert Figuerola'
'Joan Ribas'
'David Casanova'
'Miguel Maestro'
'Santiago Alvarez'
'Carmen Diaz'

_publ_section_title
;
 Magnetism of Cyano-Bridged Ln3+-M3+ Complexes. Part II: One-Dimensional
 Complexes (Ln3+ = Eu, Tb, Dy, Ho, Er, Tm; M3+ = Fe or Co) with bpy as
 Blocking Ligand
;
_journal_name_full 'Inorganic Chemistry'
_journal_page_first 6949
_journal_page_last 6958
_journal_paper_doi 10.1021/ic050650+
_journal_volume 44
_journal_year 2005
_chemical_formula_moiety 'C32 H28 Co2 Tm2 N16 O12, 4 (H2 O), 3 (C10 H8 N2)'
_chemical_formula_sum 'C62 H72 Co2 N22 O16 Tm2'
_chemical_formula_weight 1837.14
_chemical_name_systematic
; 
 ? 
;
_space_group_IT_number 2
_symmetry_cell_setting triclinic
_symmetry_space_group_name_Hall '-P 1'
_symmetry_space_group_name_H-M 'P -1'
_atom_sites_solution_hydrogens geom
_atom_sites_solution_primary direct
_atom_sites_solution_secondary difmap
_audit_creation_method SHELXL-97
_cell_angle_alpha 83.3880(10)
_cell_angle_beta 84.6320(10)
_cell_angle_gamma 63.7890(10)
_cell_formula_units_Z 1
_cell_length_a 9.6883(5)
_cell_length_b 10.5465(5)
_cell_length_c 20.0435(10)
_cell_measurement_temperature 298(2)
_cell_volume 1823.09(16)
_computing_cell_refinement 'Bruker SAINT'
_computing_data_collection 'Bruker SMART'
_computing_data_reduction 'Bruker SHELXTL'
_computing_molecular_graphics 'Bruker SHELXTL'
_computing_publication_material 'Bruker SHELXTL'
_computing_structure_refinement 'SHELXL-97 (Sheldrick, 1997)'
_computing_structure_solution 'SHELXS-97 (Sheldrick, 1990)'
_diffrn_ambient_temperature 298(2)
_diffrn_measured_fraction_theta_full 0.915
_diffrn_measured_fraction_theta_max 0.915
_diffrn_measurement_device_type 'CCD area detector'
_diffrn_measurement_method 'phi and omega scans'
_diffrn_radiation_monochromator graphite
_diffrn_radiation_source 'fine-focus sealed tube'
_diffrn_radiation_type MoK\a
_diffrn_radiation_wavelength 0.71073
_diffrn_reflns_av_R_equivalents 0.0160
_diffrn_reflns_av_sigmaI/netI 0.0304
_diffrn_reflns_limit_h_max 12
_diffrn_reflns_limit_h_min -12
_diffrn_reflns_limit_k_max 12
_diffrn_reflns_limit_k_min -13
_diffrn_reflns_limit_l_max 21
_diffrn_reflns_limit_l_min -26
_diffrn_reflns_number 11761
_diffrn_reflns_theta_full 28.26
_diffrn_reflns_theta_max 28.26
_diffrn_reflns_theta_min 2.16
_diffrn_standards_decay_% 0.1
_exptl_absorpt_coefficient_mu 2.936
_exptl_absorpt_correction_T_max 0.7014
_exptl_absorpt_correction_T_min 0.3215
_exptl_absorpt_correction_type Semi-empirical
_exptl_absorpt_process_details SADABS
_exptl_crystal_colour Colourless
_exptl_crystal_density_diffrn 1.673
_exptl_crystal_description Block
_exptl_crystal_F_000 918
_exptl_crystal_size_max 0.50
_exptl_crystal_size_mid 0.31
_exptl_crystal_size_min 0.13
_refine_diff_density_max 0.994
_refine_diff_density_min -1.085
_refine_diff_density_rms 0.086
_refine_ls_extinction_method none
_refine_ls_goodness_of_fit_ref 1.048
_refine_ls_hydrogen_treatment mixed
_refine_ls_matrix_type full
_refine_ls_number_parameters 469
_refine_ls_number_reflns 8256
_refine_ls_number_restraints 0
_refine_ls_restrained_S_all 1.048
_refine_ls_R_factor_all 0.0263
_refine_ls_R_factor_gt 0.0236
_refine_ls_shift/su_max 0.002
_refine_ls_shift/su_mean 0.000
_refine_ls_structure_factor_coef Fsqd
_refine_ls_weighting_details 'calc w=1/[\s^2^(Fo^2^)+(0.0328P)^2^+0.5933P] where P=(Fo^2^+2Fc^2^)/3'
_refine_ls_weighting_scheme calc
_refine_ls_wR_factor_gt 0.0590
_refine_ls_wR_factor_ref 0.0599
_reflns_number_gt 7714
_reflns_number_total 8256
_reflns_threshold_expression >2sigma(I)
_cod_data_source_file ic0506502Bsi20050427_121801_12.cif
_cod_data_source_block complex13
_cod_database_code 4327351

loop_
_symmetry_equiv_pos_as_xyz
'x, y, z'
'-x, -y, -z'

loop_
_atom_site_label
_atom_site_type_symbol
_atom_site_fract_x
_atom_site_fract_y
_atom_site_fract_z
_atom_site_U_iso_or_equiv
_atom_site_adp_type
_atom_site_occupancy
_atom_site_symmetry_multiplicity
_atom_site_calc_flag
_atom_site_refinement_flags
_atom_site_disorder_assembly
_atom_site_disorder_group
Tm1 Tm 0.788949(11) 0.592861(10) 0.744751(5) 0.01934(4) Uani 1 1 d . . .
Co1 Co 1.23532(3) 0.04674(3) 0.725947(18) 0.02220(7) Uani 1 1 d . . .
O1 O 0.7916(2) 0.5796(2) 0.62848(9) 0.0321(4) Uani 1 1 d . . .
H1A H 0.7360 0.6561 0.6017 0.039 Uiso 1 1 d R . .
H1B H 0.7657 0.5243 0.6154 0.039 Uiso 1 1 d R . .
O2 O 0.64538(19) 0.46982(19) 0.73236(9) 0.0270(4) Uani 1 1 d . . .
H2A H 0.6009 0.4996 0.6960 0.032 Uiso 1 1 d R . .
H2B H 0.6900 0.3743 0.7312 0.032 Uiso 1 1 d R . .
O3 O 0.7709(3) 0.4837(2) 0.84909(10) 0.0405(5) Uani 1 1 d . . .
H3A H 0.7819 0.4998 0.8887 0.049 Uiso 1 1 d R . .
H3B H 0.7593 0.4077 0.8588 0.049 Uiso 1 1 d R . .
O4 O 0.8191(2) 0.7897(2) 0.68722(11) 0.0381(5) Uani 1 1 d . . .
H4A H 0.8623 0.8435 0.6929 0.046 Uiso 1 1 d R . .
H4B H 0.7739 0.8326 0.6468 0.046 Uiso 1 1 d R . .
N1 N 0.7455(3) 0.7580(2) 0.83398(12) 0.0308(5) Uani 1 1 d . . .
N2 N 1.0273(2) 0.5889(2) 0.78248(11) 0.0270(5) Uani 1 1 d . . .
N3 N 0.9789(2) 0.3490(2) 0.72979(12) 0.0290(5) Uani 1 1 d . . .
N4 N 1.1802(4) 0.0084(4) 0.87781(15) 0.0550(8) Uani 1 1 d . . .
N5 N 1.4656(3) 0.1604(3) 0.74396(18) 0.0560(8) Uani 1 1 d . . .
N6 N 1.3022(3) 0.0791(3) 0.57460(14) 0.0460(7) Uani 1 1 d . . .
N7 N 1.0077(3) -0.0763(3) 0.71069(13) 0.0372(6) Uani 1 1 d . . .
N8 N 0.5265(2) 0.7680(2) 0.72785(12) 0.0307(5) Uani 1 1 d . . .
N9 N 0.4578(3) 0.5533(3) 0.61653(14) 0.0421(6) Uani 1 1 d . . .
N10 N 0.7472(3) 0.3534(3) 0.58857(12) 0.0338(5) Uani 1 1 d . . .
C1 C 0.6055(4) 0.8358(3) 0.86172(15) 0.0400(7) Uani 1 1 d . . .
H1C H 0.5217 0.8266 0.8478 0.048 Uiso 1 1 calc R . .
C2 C 0.5794(4) 0.9286(4) 0.90962(17) 0.0493(8) Uani 1 1 d . . .
H2C H 0.4802 0.9820 0.9268 0.059 Uiso 1 1 calc R . .
C3 C 0.7031(5) 0.9404(4) 0.9314(2) 0.0601(10) Uani 1 1 d . . .
H3C H 0.6887 1.0020 0.9639 0.072 Uiso 1 1 calc R . .
C4 C 0.8481(5) 0.8606(4) 0.90500(19) 0.0535(9) Uani 1 1 d . . .
H4C H 0.9329 0.8674 0.9195 0.064 Uiso 1 1 calc R . .
C5 C 0.8673(3) 0.7690(3) 0.85621(14) 0.0318(6) Uani 1 1 d . . .
C6 C 1.0212(3) 0.6771(3) 0.82764(14) 0.0297(6) Uani 1 1 d . . .
C7 C 1.1544(4) 0.6811(4) 0.84617(18) 0.0452(8) Uani 1 1 d . . .
H7A H 1.1479 0.7430 0.8771 0.054 Uiso 1 1 calc R . .
C8 C 1.2960(4) 0.5927(4) 0.81827(19) 0.0503(9) Uani 1 1 d . . .
H8A H 1.3858 0.5940 0.8303 0.060 Uiso 1 1 calc R . .
C9 C 1.3017(3) 0.5037(4) 0.77279(18) 0.0433(8) Uani 1 1 d . . .
H9A H 1.3956 0.4431 0.7534 0.052 Uiso 1 1 calc R . .
C10 C 1.1667(3) 0.5046(3) 0.75593(15) 0.0337(6) Uani 1 1 d . . .
H10A H 1.1721 0.4438 0.7246 0.040 Uiso 1 1 calc R . .
C11 C 1.0715(3) 0.2337(3) 0.72729(13) 0.0248(5) Uani 1 1 d . . .
C12 C 1.2033(3) 0.0215(3) 0.82084(15) 0.0340(6) Uani 1 1 d . . .
C13 C 1.3766(3) 0.1215(3) 0.73749(16) 0.0328(6) Uani 1 1 d . . .
C14 C 1.2717(3) 0.0700(3) 0.63119(15) 0.0304(6) Uani 1 1 d . . .
C15 C 1.0955(3) -0.0319(3) 0.71544(13) 0.0258(5) Uani 1 1 d . . .
C16 C 1.4108(3) -0.1324(3) 0.72667(13) 0.0250(5) Uani 1 1 d . . .
C17 C 0.3188(4) 0.6640(4) 0.61916(19) 0.0497(8) Uani 1 1 d . . .
H17A H 0.3095 0.7443 0.6378 0.060 Uiso 1 1 calc R . .
C18 C 0.1890(4) 0.6658(4) 0.59599(17) 0.0486(8) Uani 1 1 d . . .
H18A H 0.0949 0.7457 0.5982 0.058 Uiso 1 1 calc R . .
C19 C 0.2018(4) 0.5469(4) 0.56954(19) 0.0547(9) Uani 1 1 d . . .
H19A H 0.1152 0.5431 0.5552 0.066 Uiso 1 1 calc R . .
C20 C 0.3444(4) 0.4328(4) 0.56434(19) 0.0512(9) Uani 1 1 d . . .
H20A H 0.3557 0.3523 0.5452 0.061 Uiso 1 1 calc R . .
C21 C 0.4703(3) 0.4396(3) 0.58804(14) 0.0338(6) Uani 1 1 d . . .
C22 C 0.6298(3) 0.3218(3) 0.58180(14) 0.0323(6) Uani 1 1 d . . .
C23 C 0.6536(4) 0.1867(4) 0.56887(18) 0.0451(8) Uani 1 1 d . . .
H23A H 0.5706 0.1663 0.5654 0.054 Uiso 1 1 calc R . .
C24 C 0.8039(4) 0.0827(4) 0.56119(18) 0.0482(8) Uani 1 1 d . . .
H24A H 0.8226 -0.0081 0.5520 0.058 Uiso 1 1 calc R . .
C25 C 0.9236(4) 0.1148(3) 0.56723(15) 0.0407(7) Uani 1 1 d . . .
H25A H 1.0249 0.0468 0.5621 0.049 Uiso 1 1 calc R . .
C26 C 0.8907(3) 0.2514(3) 0.58124(15) 0.0392(7) Uani 1 1 d . . .
H26A H 0.9725 0.2730 0.5857 0.047 Uiso 1 1 calc R . .
O1S O 0.7310(2) 0.1859(2) 0.75788(13) 0.0469(6) Uani 1 1 d . . .
H1X H 0.6586 0.1619 0.7583 0.056 Uiso 1 1 d R . .
H1Y H 0.8142 0.1238 0.7390 0.056 Uiso 1 1 d R . .
O2S O 0.6418(3) 0.8469(3) 0.56391(12) 0.0498(6) Uani 1 1 d . . .
H2X H 0.6581 0.8768 0.5232 0.060 Uiso 1 1 d R . .
H2Y H 0.5331 0.9049 0.5799 0.060 Uiso 1 1 d R . .
O3X O 0.8318(6) 0.2031(5) 0.87922(19) 0.0564(14) Uiso 0.702(10) 1 d P A 1
O4X O 0.2718(10) 0.7782(10) 0.9796(5) 0.135(4) Uiso 0.568(8) 1 d P B 1
O3Y O 0.7344(13) 0.2556(10) 0.8839(4) 0.053(3) Uiso 0.298(10) 1 d P A 2
O4Y O 0.0742(12) 0.9054(11) 0.0118(5) 0.115(4) Uiso 0.432(8) 1 d P B 2
N1S N 0.8074(4) 0.5331(3) -0.01975(15) 0.0558(8) Uani 1 1 d . . .
C1S C 0.6629(6) 0.6003(5) 0.0036(2) 0.0671(11) Uani 1 1 d . . .
H1SB H 0.5862 0.5927 -0.0179 0.081 Uiso 1 1 calc R . .
C2S C 0.6201(6) 0.6808(5) 0.0582(2) 0.0689(12) Uani 1 1 d . . .
H2SA H 0.5176 0.7244 0.0735 0.083 Uiso 1 1 calc R . .
C3S C 0.7310(6) 0.6951(4) 0.08915(19) 0.0670(13) Uani 1 1 d . . .
H3SA H 0.7051 0.7511 0.1251 0.080 Uiso 1 1 calc R . .
C4S C 0.8819(5) 0.6256(4) 0.06636(18) 0.0580(10) Uani 1 1 d . . .
H4SA H 0.9591 0.6347 0.0868 0.070 Uiso 1 1 calc R . .
C5S C 0.9190(5) 0.5413(3) 0.01249(15) 0.0486(9) Uani 1 1 d . . .

loop_
_atom_site_aniso_label
_atom_site_aniso_U_11
_atom_site_aniso_U_22
_atom_site_aniso_U_33
_atom_site_aniso_U_23
_atom_site_aniso_U_13
_atom_site_aniso_U_12
Tm1 0.01352(5) 0.01557(6) 0.02704(6) -0.00245(4) -0.00212(4) -0.00424(4)
Co1 0.01293(14) 0.01641(15) 0.03426(18) -0.00386(13) -0.00199(13) -0.00307(12)
O1 0.0381(11) 0.0288(10) 0.0305(10) -0.0024(8) -0.0041(8) -0.0151(9)
O2 0.0191(8) 0.0271(9) 0.0363(10) -0.0027(8) -0.0045(7) -0.0107(7)
O3 0.0638(14) 0.0389(12) 0.0299(10) 0.0003(9) -0.0063(10) -0.0323(11)
O4 0.0408(11) 0.0341(11) 0.0485(12) 0.0119(9) -0.0171(10) -0.0254(10)
N1 0.0309(12) 0.0245(11) 0.0335(12) -0.0076(9) -0.0039(9) -0.0071(10)
N2 0.0232(10) 0.0252(11) 0.0330(12) 0.0016(9) -0.0048(9) -0.0113(9)
N3 0.0194(10) 0.0217(11) 0.0429(13) -0.0055(9) -0.0048(9) -0.0050(9)
N4 0.063(2) 0.060(2) 0.0397(16) -0.0067(14) -0.0003(14) -0.0252(17)
N5 0.0351(15) 0.0538(18) 0.089(2) -0.0153(17) -0.0060(15) -0.0252(14)
N6 0.0401(15) 0.0503(17) 0.0432(16) -0.0015(13) 0.0013(12) -0.0170(13)
N7 0.0332(13) 0.0364(14) 0.0473(15) 0.0003(11) -0.0058(11) -0.0201(11)
N8 0.0206(10) 0.0225(11) 0.0456(14) -0.0056(10) -0.0051(9) -0.0049(9)
N9 0.0312(13) 0.0379(14) 0.0528(16) -0.0143(12) -0.0065(11) -0.0077(11)
N10 0.0305(12) 0.0323(13) 0.0362(13) -0.0080(10) -0.0032(10) -0.0099(10)
C1 0.0348(15) 0.0354(16) 0.0393(16) -0.0099(13) -0.0026(12) -0.0039(13)
C2 0.053(2) 0.0380(18) 0.0454(18) -0.0153(14) 0.0087(15) -0.0083(16)
C3 0.081(3) 0.051(2) 0.055(2) -0.0279(18) 0.011(2) -0.032(2)
C4 0.067(2) 0.055(2) 0.054(2) -0.0226(17) 0.0010(18) -0.038(2)
C5 0.0422(15) 0.0261(13) 0.0314(14) -0.0008(11) -0.0047(12) -0.0185(12)
C6 0.0331(14) 0.0279(13) 0.0333(14) 0.0043(11) -0.0095(11) -0.0181(12)
C7 0.0497(19) 0.0463(18) 0.054(2) 0.0004(15) -0.0181(16) -0.0320(16)
C8 0.0343(16) 0.058(2) 0.070(2) 0.0123(18) -0.0194(16) -0.0320(16)
C9 0.0251(14) 0.0427(18) 0.063(2) 0.0033(15) -0.0029(14) -0.0175(13)
C10 0.0251(13) 0.0337(15) 0.0434(16) -0.0010(12) 0.0006(11) -0.0148(12)
C11 0.0150(10) 0.0233(13) 0.0353(14) -0.0045(10) -0.0006(9) -0.0073(10)
C12 0.0256(13) 0.0297(14) 0.0433(17) -0.0061(12) -0.0037(12) -0.0077(11)
C13 0.0186(12) 0.0259(13) 0.0527(17) -0.0068(12) -0.0039(11) -0.0075(11)
C14 0.0196(12) 0.0266(13) 0.0428(16) -0.0019(11) -0.0020(11) -0.0081(11)
C15 0.0199(11) 0.0200(12) 0.0331(13) -0.0025(10) -0.0008(10) -0.0048(10)
C16 0.0189(11) 0.0211(12) 0.0348(13) -0.0053(10) -0.0030(10) -0.0075(10)
C17 0.0356(16) 0.0449(19) 0.060(2) -0.0172(16) -0.0063(15) -0.0059(15)
C18 0.0317(15) 0.053(2) 0.0438(18) -0.0049(15) -0.0046(13) -0.0025(15)
C19 0.0323(16) 0.073(3) 0.058(2) -0.0030(19) -0.0115(15) -0.0211(17)
C20 0.0445(19) 0.050(2) 0.063(2) -0.0132(17) -0.0127(17) -0.0202(16)
C21 0.0321(14) 0.0351(15) 0.0333(14) -0.0012(12) -0.0045(11) -0.0137(12)
C22 0.0317(14) 0.0325(15) 0.0306(14) -0.0055(11) -0.0030(11) -0.0112(12)
C23 0.0416(17) 0.0414(18) 0.058(2) -0.0115(15) -0.0046(15) -0.0210(15)
C24 0.053(2) 0.0317(16) 0.057(2) -0.0122(15) 0.0005(16) -0.0148(15)
C25 0.0382(16) 0.0350(16) 0.0388(16) -0.0079(13) -0.0038(13) -0.0053(13)
C26 0.0322(15) 0.0437(17) 0.0396(16) -0.0077(13) -0.0054(12) -0.0128(13)
O1S 0.0250(10) 0.0364(12) 0.0835(17) -0.0123(11) 0.0002(11) -0.0158(9)
O2S 0.0440(13) 0.0483(14) 0.0445(13) 0.0150(11) -0.0028(10) -0.0129(11)
N1S 0.084(2) 0.0533(19) 0.0365(15) -0.0042(13) -0.0036(15) -0.0360(18)
C1S 0.090(3) 0.067(3) 0.050(2) -0.001(2) -0.007(2) -0.040(3)
C2S 0.089(3) 0.060(3) 0.046(2) 0.0012(19) 0.005(2) -0.024(2)
C3S 0.103(4) 0.047(2) 0.0342(18) -0.0044(16) -0.004(2) -0.016(2)
C4S 0.089(3) 0.044(2) 0.0374(18) -0.0026(15) -0.0147(19) -0.024(2)
C5S 0.084(3) 0.0369(17) 0.0281(15) 0.0030(13) -0.0091(16) -0.0295(18)

loop_
_atom_type_symbol
_atom_type_description
_atom_type_scat_dispersion_real
_atom_type_scat_dispersion_imag
_atom_type_scat_source
C C 0.0033 0.0016 'International Tables Vol C Tables 4.2.6.8 and 6.1.1.4'
H H 0.0000 0.0000 'International Tables Vol C Tables 4.2.6.8 and 6.1.1.4'
N N 0.0061 0.0033 'International Tables Vol C Tables 4.2.6.8 and 6.1.1.4'
O O 0.0106 0.0060 'International Tables Vol C Tables 4.2.6.8 and 6.1.1.4'
Co Co 0.3494 0.9721 'International Tables Vol C Tables 4.2.6.8 and 6.1.1.4'
Tm Tm -0.3139 5.2483 'International Tables Vol C Tables 4.2.6.8 and 6.1.1.4'

loop_
_geom_angle_atom_site_label_1
_geom_angle_atom_site_label_2
_geom_angle_atom_site_label_3
_geom_angle
_geom_angle_site_symmetry_1
_geom_angle_site_symmetry_3
O3 Tm1 O2 73.95(7) . .
O3 Tm1 O1 144.62(7) . .
O2 Tm1 O1 74.60(7) . .
O3 Tm1 O4 144.26(8) . .
O2 Tm1 O4 136.35(7) . .
O1 Tm1 O4 71.12(7) . .
O3 Tm1 N8 102.89(8) . .
O2 Tm1 N8 72.98(7) . .
O1 Tm1 N8 82.84(8) . .
O4 Tm1 N8 76.66(7) . .
O3 Tm1 N3 79.13(8) . .
O2 Tm1 N3 74.82(7) . .
O1 Tm1 N3 77.38(7) . .
O4 Tm1 N3 121.49(8) . .
N8 Tm1 N3 145.64(8) . .
O3 Tm1 N2 86.14(8) . .
O2 Tm1 N2 148.33(7) . .
O1 Tm1 N2 113.76(7) . .
O4 Tm1 N2 72.36(7) . .
N8 Tm1 N2 136.71(8) . .
N3 Tm1 N2 77.44(7) . .
O3 Tm1 N1 70.22(8) . .
O2 Tm1 N1 126.53(7) . .
O1 Tm1 N1 143.92(7) . .
O4 Tm1 N1 74.90(8) . .
N8 Tm1 N1 77.86(8) . .
N3 Tm1 N1 132.57(7) . .
N2 Tm1 N1 65.47(8) . .
C13 Co1 C16 85.55(11) . .
C13 Co1 C12 90.98(13) . .
C16 Co1 C12 90.79(12) . .
C13 Co1 C14 88.32(13) . .
C16 Co1 C14 88.26(11) . .
C12 Co1 C14 178.86(12) . .
C13 Co1 C11 89.19(11) . .
C16 Co1 C11 174.70(11) . .
C12 Co1 C11 88.70(11) . .
C14 Co1 C11 92.19(11) . .
C13 Co1 C15 178.84(12) . .
C16 Co1 C15 93.50(11) . .
C12 Co1 C15 88.36(12) . .
C14 Co1 C15 92.32(12) . .
C11 Co1 C15 91.76(10) . .
C1 N1 C5 117.7(3) . .
C1 N1 Tm1 122.8(2) . .
C5 N1 Tm1 119.53(18) . .
C10 N2 C6 117.6(2) . .
C10 N2 Tm1 121.21(19) . .
C6 N2 Tm1 121.08(17) . .
C11 N3 Tm1 175.2(2) . .
C16 N8 Tm1 166.1(2) 1_465 .
C17 N9 C21 117.5(3) . .
C26 N10 C22 118.1(3) . .
N1 C1 C2 123.5(3) . .
C3 C2 C1 118.5(3) . .
C4 C3 C2 119.5(3) . .
C3 C4 C5 119.4(4) . .
N1 C5 C4 121.4(3) . .
N1 C5 C6 116.9(2) . .
C4 C5 C6 121.7(3) . .
N2 C6 C7 121.3(3) . .
N2 C6 C5 116.9(2) . .
C7 C6 C5 121.7(3) . .
C8 C7 C6 119.7(3) . .
C9 C8 C7 118.8(3) . .
C8 C9 C10 119.2(3) . .
N2 C10 C9 123.4(3) . .
N3 C11 Co1 175.7(2) . .
N4 C12 Co1 178.3(3) . .
N5 C13 Co1 177.1(3) . .
N6 C14 Co1 176.2(3) . .
N7 C15 Co1 177.6(3) . .
N8 C16 Co1 172.1(2) 1_645 .
N9 C17 C18 123.8(3) . .
C19 C18 C17 118.2(3) . .
C18 C19 C20 119.3(3) . .
C19 C20 C21 119.1(3) . .
N9 C21 C20 122.0(3) . .
N9 C21 C22 115.9(3) . .
C20 C21 C22 122.0(3) . .
N10 C22 C23 122.0(3) . .
N10 C22 C21 116.9(3) . .
C23 C22 C21 121.1(3) . .
C24 C23 C22 118.7(3) . .
C25 C24 C23 119.5(3) . .
C24 C25 C26 118.4(3) . .
N10 C26 C25 123.2(3) . .
C1S N1S C5S 118.2(3) . .
N1S C1S C2S 123.6(5) . .
C3S C2S C1S 118.7(5) . .
C2S C3S C4S 118.9(4) . .
C3S C4S C5S 119.8(4) . .
N1S C5S C4S 120.6(4) . .
N1S C5S C5S 117.1(4) . 2_765
C4S C5S C5S 122.2(4) . 2_765

loop_
_geom_bond_atom_site_label_1
_geom_bond_atom_site_label_2
_geom_bond_distance
_geom_bond_site_symmetry_2
Tm1 O3 2.299(2) .
Tm1 O2 2.3266(18) .
Tm1 O1 2.3478(19) .
Tm1 O4 2.3757(19) .
Tm1 N8 2.421(2) .
Tm1 N3 2.446(2) .
Tm1 N2 2.477(2) .
Tm1 N1 2.517(2) .
Co1 C13 1.899(3) .
Co1 C16 1.903(2) .
Co1 C12 1.905(3) .
Co1 C14 1.907(3) .
Co1 C11 1.909(2) .
Co1 C15 1.911(3) .
N1 C1 1.343(4) .
N1 C5 1.356(4) .
N2 C10 1.346(3) .
N2 C6 1.351(4) .
N3 C11 1.153(3) .
N4 C12 1.147(4) .
N5 C13 1.128(4) .
N6 C14 1.149(4) .
N7 C15 1.154(4) .
N8 C16 1.149(3) 1_465
N9 C17 1.339(4) .
N9 C21 1.340(4) .
N10 C26 1.338(4) .
N10 C22 1.342(4) .
C1 C2 1.377(5) .
C2 C3 1.373(6) .
C3 C4 1.372(6) .
C4 C5 1.396(4) .
C5 C6 1.477(4) .
C6 C7 1.395(4) .
C7 C8 1.382(5) .
C8 C9 1.363(5) .
C9 C10 1.377(4) .
C16 N8 1.149(3) 1_645
C17 C18 1.372(5) .
C18 C19 1.368(6) .
C19 C20 1.379(5) .
C20 C21 1.383(4) .
C21 C22 1.500(4) .
C22 C23 1.390(4) .
C23 C24 1.390(5) .
C24 C25 1.363(5) .
C25 C26 1.388(5) .
N1S C1S 1.326(6) .
N1S C5S 1.350(5) .
C1S C2S 1.381(6) .
C2S C3S 1.361(7) .
C3S C4S 1.374(6) .
C4S C5S 1.397(5) .
C5S C5S 1.489(8) 2_765

loop_
_geom_hbond_atom_site_label_D
_geom_hbond_atom_site_label_H
_geom_hbond_atom_site_label_A
_geom_hbond_distance_DH
_geom_hbond_distance_HA
_geom_hbond_distance_DA
_geom_hbond_angle_DHA
_geom_hbond_site_symmetry_A
O1 H1A O2S 0.89 1.90 2.761(3) 161.0 .
O1 H1B N10 0.80 2.02 2.815(3) 167.4 .
O2 H2A N9 0.84 2.07 2.893(3) 166.8 .
O2 H2A N10 0.84 2.70 3.162(3) 116.4 .
O2 H2B O1S 0.91 1.87 2.729(3) 157.9 .
O4 H4B O2S 0.93 2.14 2.993(3) 152.0 .
O1S H1Y N7 0.87 2.21 3.051(3) 163.5 .
O3 H3A N1S 0.86 1.96 2.821(4) 178.9 1_556
O4 H4A N7 0.86 2.01 2.855(3) 166.0 1_565
O1S H1X N5 0.84 1.92 2.743(3) 163.0 1_455
O2S H2X N6 0.87 2.00 2.865(4) 172.1 2_766
O2S H2Y N6 1.00 2.18 3.121(4) 155.9 1_465

loop_
_geom_torsion_atom_site_label_1
_geom_torsion_atom_site_label_2
_geom_torsion_atom_site_label_3
_geom_torsion_atom_site_label_4
_geom_torsion
_geom_torsion_site_symmetry_4
O3 Tm1 N1 C1 -81.4(2) .
O2 Tm1 N1 C1 -30.6(3) .
O1 Tm1 N1 C1 86.5(3) .
O4 Tm1 N1 C1 106.5(2) .
N8 Tm1 N1 C1 27.2(2) .
N3 Tm1 N1 C1 -134.4(2) .
N2 Tm1 N1 C1 -176.3(2) .
O3 Tm1 N1 C5 97.8(2) .
O2 Tm1 N1 C5 148.58(18) .
O1 Tm1 N1 C5 -94.3(2) .
O4 Tm1 N1 C5 -74.3(2) .
N8 Tm1 N1 C5 -153.6(2) .
N3 Tm1 N1 C5 44.8(2) .
N2 Tm1 N1 C5 2.88(19) .
O3 Tm1 N2 C10 110.4(2) .
O2 Tm1 N2 C10 60.0(3) .
O1 Tm1 N2 C10 -39.2(2) .
O4 Tm1 N2 C10 -98.5(2) .
N8 Tm1 N2 C10 -144.81(19) .
N3 Tm1 N2 C10 30.7(2) .
N1 Tm1 N2 C10 -179.6(2) .
O3 Tm1 N2 C6 -73.4(2) .
O2 Tm1 N2 C6 -123.80(19) .
O1 Tm1 N2 C6 136.95(19) .
O4 Tm1 N2 C6 77.68(19) .
N8 Tm1 N2 C6 31.4(2) .
N3 Tm1 N2 C6 -153.1(2) .
N1 Tm1 N2 C6 -3.38(18) .
O3 Tm1 N3 C11 -40(3) .
O2 Tm1 N3 C11 -116(3) .
O1 Tm1 N3 C11 167(3) .
O4 Tm1 N3 C11 109(3) .
N8 Tm1 N3 C11 -137(2) .
N2 Tm1 N3 C11 49(3) .
N1 Tm1 N3 C11 10(3) .
O3 Tm1 N8 C16 86.8(9) 1_465
O2 Tm1 N8 C16 155.3(9) 1_465
O1 Tm1 N8 C16 -128.7(9) 1_465
O4 Tm1 N8 C16 -56.5(9) 1_465
N3 Tm1 N8 C16 176.3(9) 1_465
N2 Tm1 N8 C16 -11.4(10) 1_465
N1 Tm1 N8 C16 20.7(9) 1_465
C5 N1 C1 C2 2.1(5) .
Tm1 N1 C1 C2 -178.7(3) .
N1 C1 C2 C3 -1.4(5) .
C1 C2 C3 C4 0.2(6) .
C2 C3 C4 C5 0.2(6) .
C1 N1 C5 C4 -1.6(4) .
Tm1 N1 C5 C4 179.2(2) .
C1 N1 C5 C6 176.9(3) .
Tm1 N1 C5 C6 -2.3(3) .
C3 C4 C5 N1 0.5(5) .
C3 C4 C5 C6 -178.0(3) .
C10 N2 C6 C7 0.1(4) .
Tm1 N2 C6 C7 -176.3(2) .
C10 N2 C6 C5 179.9(2) .
Tm1 N2 C6 C5 3.6(3) .
N1 C5 C6 N2 -0.8(4) .
C4 C5 C6 N2 177.7(3) .
N1 C5 C6 C7 179.1(3) .
C4 C5 C6 C7 -2.4(4) .
N2 C6 C7 C8 -0.4(5) .
C5 C6 C7 C8 179.8(3) .
C6 C7 C8 C9 0.3(5) .
C7 C8 C9 C10 0.1(5) .
C6 N2 C10 C9 0.4(4) .
Tm1 N2 C10 C9 176.7(2) .
C8 C9 C10 N2 -0.5(5) .
Tm1 N3 C11 Co1 -46(5) .
C13 Co1 C11 N3 -16(3) .
C16 Co1 C11 N3 -9(4) .
C12 Co1 C11 N3 75(3) .
C14 Co1 C11 N3 -104(3) .
C15 Co1 C11 N3 164(3) .
C13 Co1 C12 N4 122(10) .
C16 Co1 C12 N4 -153(10) .
C14 Co1 C12 N4 174(8) .
C11 Co1 C12 N4 33(10) .
C15 Co1 C12 N4 -59(10) .
C16 Co1 C13 N5 7(6) .
C12 Co1 C13 N5 98(6) .
C14 Co1 C13 N5 -81(6) .
C11 Co1 C13 N5 -173(100) .
C15 Co1 C13 N5 42(11) .
C13 Co1 C14 N6 59(4) .
C16 Co1 C14 N6 -27(4) .
C12 Co1 C14 N6 7(9) .
C11 Co1 C14 N6 148(4) .
C15 Co1 C14 N6 -120(4) .
C13 Co1 C15 N7 103(8) .
C16 Co1 C15 N7 138(6) .
C12 Co1 C15 N7 47(6) .
C14 Co1 C15 N7 -134(6) .
C11 Co1 C15 N7 -42(6) .
C13 Co1 C16 N8 -1.6(18) 1_645
C12 Co1 C16 N8 -92.5(18) 1_645
C14 Co1 C16 N8 86.9(18) 1_645
C11 Co1 C16 N8 -8(3) 1_645
C15 Co1 C16 N8 179(100) 1_645
C21 N9 C17 C18 1.6(5) .
N9 C17 C18 C19 1.0(6) .
C17 C18 C19 C20 -2.8(6) .
C18 C19 C20 C21 2.1(6) .
C17 N9 C21 C20 -2.5(5) .
C17 N9 C21 C22 176.0(3) .
C19 C20 C21 N9 0.6(5) .
C19 C20 C21 C22 -177.7(3) .
C26 N10 C22 C23 1.3(4) .
C26 N10 C22 C21 -178.0(3) .
N9 C21 C22 N10 -16.6(4) .
C20 C21 C22 N10 161.8(3) .
N9 C21 C22 C23 164.0(3) .
C20 C21 C22 C23 -17.5(5) .
N10 C22 C23 C24 -1.6(5) .
C21 C22 C23 C24 177.7(3) .
C22 C23 C24 C25 0.8(5) .
C23 C24 C25 C26 0.2(5) .
C22 N10 C26 C25 -0.2(5) .
C24 C25 C26 N10 -0.6(5) .
C5S N1S C1S C2S 1.6(6) .
N1S C1S C2S C3S 1.4(7) .
C1S C2S C3S C4S -2.0(6) .
C2S C3S C4S C5S -0.4(6) .
C1S N1S C5S C4S -4.0(5) .
C1S N1S C5S C5S 176.8(4) 2_765
C3S C4S C5S N1S 3.4(5) .
C3S C4S C5S C5S -177.3(4) 2_765
